data_7717122
loop_
_publ_author_name
'Slamova, Ainur'
'Bizhanova, Ayazhan'
'Talimonyuk, Ofeliya'
'Gudun, Kristina A.'
'Tussupbayev, Samat'
'Dmitrienko, Anton'
'Kassymbek, Aishabibi'
'Lyssenko, Konstantin A.'
'Khalimon, Andrey Y.'

_publ_section_title
;
 Aminophosphine PN<sup>H</sup> complexes of Mn(I), Fe(II), and Co(II) and
 evaluation of their activities in the transfer hydrogenation of nitriles.
;
_journal_issue 41
_journal_name_full 'Dalton transactions (Cambridge, England : 2003)'
_journal_page_first 16861
_journal_page_last 16870
_journal_paper_doi 10.1039/d4dt02442g
_journal_volume 53
_journal_year 2024
_chemical_formula_moiety 'C28 H22 Br Mn N O3 P, 0.5[n-hexane]'
_chemical_formula_sum 'C28 H22 Br Mn N O3 P'
_chemical_formula_weight 586.28
_space_group_crystal_system triclinic
_space_group_IT_number 2
_space_group_name_Hall '-P 1'
_space_group_name_H-M_alt 'P -1'
_atom_sites_solution_hydrogens geom
_audit_creation_date 2023-10-24
_audit_creation_method
;
Olex2 1.5
(compiled 2023.08.24 svn.re1ec1418 for OlexSys, GUI svn.r6817)
;
_audit_update_record
;
2024-08-26 deposited with the CCDC.	2024-09-27 downloaded from the CCDC.
;
_cell_angle_alpha 75.1920(10)
_cell_angle_beta 84.2480(10)
_cell_angle_gamma 84.8350(10)
_cell_formula_units_Z 2
_cell_length_a 7.8512(2)
_cell_length_b 11.7945(2)
_cell_length_c 16.0581(4)
_cell_measurement_reflns_used 9686
_cell_measurement_temperature 170.00(10)
_cell_measurement_theta_max 28.346
_cell_measurement_theta_min 2.613
_cell_volume 1427.16(6)
_computing_cell_refinement 'SAINT V8.40B (?, 2016)'
_computing_data_reduction 'SAINT V8.40B (?, 2016)'
_computing_molecular_graphics 'Olex2 1.5 (Dolomanov et al., 2009)'
_computing_publication_material 'Olex2 1.5 (Dolomanov et al., 2009)'
_computing_structure_refinement 'XL  (Sheldrick, 2008)'
_computing_structure_solution 'SHELXT 2018/2 (Sheldrick, 2018)'
_diffrn_ambient_temperature 170.00(10)
_diffrn_measured_fraction_theta_full 0.999
_diffrn_measured_fraction_theta_max 0.999
_diffrn_measurement_device_type 'Bruker APEX-II CCD'
_diffrn_measurement_method '\f and \w scans'
_diffrn_radiation_type MoK\a
_diffrn_radiation_wavelength 0.71073
_diffrn_reflns_av_R_equivalents 0.0418
_diffrn_reflns_av_unetI/netI 0.0218
_diffrn_reflns_Laue_measured_fraction_full 0.999
_diffrn_reflns_Laue_measured_fraction_max 0.999
_diffrn_reflns_limit_h_max 10
_diffrn_reflns_limit_h_min -10
_diffrn_reflns_limit_k_max 15
_diffrn_reflns_limit_k_min -15
_diffrn_reflns_limit_l_max 21
_diffrn_reflns_limit_l_min -21
_diffrn_reflns_number 74201
_diffrn_reflns_point_group_measured_fraction_full 0.999
_diffrn_reflns_point_group_measured_fraction_max 0.999
_diffrn_reflns_theta_full 25.242
_diffrn_reflns_theta_max 27.875
_diffrn_reflns_theta_min 1.940
_diffrn_source_current 1.41
_diffrn_source_power 0.0705
_diffrn_source_voltage 50.0
_diffrn_standards_number 0
_exptl_absorpt_coefficient_mu 1.946
_exptl_absorpt_correction_T_max 0.7457
_exptl_absorpt_correction_T_min 0.6332
_exptl_absorpt_correction_type multi-scan
_exptl_absorpt_process_details
;
SADABS-2016/2 (Bruker,2016/2) was used for absorption correction.
wR2(int) was 0.1209 before and 0.0569 after correction.
The Ratio of minimum to maximum transmission is 0.8491.
The \l/2 correction factor is Not present.
;
_exptl_crystal_colour yellow
_exptl_crystal_colour_primary yellow
_exptl_crystal_density_diffrn 1.364
_exptl_crystal_description needle
_exptl_crystal_F_000 592
_exptl_crystal_size_max 0.23
_exptl_crystal_size_mid 0.076
_exptl_crystal_size_min 0.075
_refine_diff_density_max 0.367
_refine_diff_density_min -0.280
_refine_diff_density_rms 0.051
_refine_ls_extinction_method none
_refine_ls_goodness_of_fit_ref 1.038
_refine_ls_hydrogen_treatment constr
_refine_ls_matrix_type full
_refine_ls_number_parameters 316
_refine_ls_number_reflns 6813
_refine_ls_number_restraints 0
_refine_ls_restrained_S_all 1.038
_refine_ls_R_factor_all 0.0255
_refine_ls_R_factor_gt 0.0229
_refine_ls_shift/su_max 0.001
_refine_ls_shift/su_mean 0.000
_refine_ls_structure_factor_coef Fsqd
_refine_ls_weighting_details 'w=1/[\s^2^(Fo^2^)+(0.0233P)^2^+0.7128P] where P=(Fo^2^+2Fc^2^)/3'
_refine_ls_weighting_scheme calc
_refine_ls_wR_factor_gt 0.0554
_refine_ls_wR_factor_ref 0.0566
_reflns_Friedel_coverage 0.000
_reflns_number_gt 6332
_reflns_number_total 6813
_reflns_threshold_expression 'I > 2\s(I)'
_cod_data_source_file d4dt02442g2.cif
_cod_data_source_block mo_aco_dcm_hex_0m_sq
_cod_depositor_comments 'Adding full bibliography for 7717119--7717122.cif.'
_cod_database_code 7717122
_shelx_shelxl_version_number 2018/3
_shelx_space_group_comment
;
The symmetry employed for this shelxl refinement is uniquely defined
by the following loop, which should always be used as a source of
symmetry information in preference to the above space-group names.
They are only intended as comments.
;
_shelx_estimated_absorpt_t_max 0.868
_shelx_estimated_absorpt_t_min 0.663
_olex2_refinement_description
;
1. Fixed Uiso
 At 1.2 times of:
  All C(H) groups, All C(H,H) groups, All N(H) groups
2.a Ternary CH refined with riding coordinates:
 N1(H1)
2.b Secondary CH2 refined with riding coordinates:
 C4(H4A,H4B)
2.c Aromatic/amide H refined with riding coordinates:
 C15(H15), C8(H8), C24(H24), C12(H12), C18(H18), C19(H19), C13(H13), C6(H6),
 C9(H9), C14(H14), C26(H26), C22(H22), C27(H27), C20(H20), C7(H7), C21(H21),
 C16(H16), C23(H23), C25(H25)
;
_platon_squeeze_void_probe_radius 1.20
_olex2_submission_special_instructions 'No special instructions were received'

loop_
_space_group_symop_operation_xyz
'x, y, z'
'-x, -y, -z'

loop_
_atom_site_label
_atom_site_type_symbol
_atom_site_fract_x
_atom_site_fract_y
_atom_site_fract_z
_atom_site_U_iso_or_equiv
_atom_site_adp_type
_atom_site_occupancy
_atom_site_site_symmetry_order
_atom_site_calc_flag
_atom_site_refinement_flags_posn
_atom_site_refinement_flags_adp
_atom_site_refinement_flags_occupancy
_atom_site_disorder_assembly
_atom_site_disorder_group
Br1 Br 0.30883(2) 0.48191(2) 0.42091(2) 0.02452(5) Uani 1 1 d . . . . .
Mn1 Mn 0.46952(3) 0.55494(2) 0.27569(2) 0.01832(5) Uani 1 1 d . . . . .
P1 P 0.57658(4) 0.36292(3) 0.27317(2) 0.01757(7) Uani 1 1 d . . . . .
O3 O 0.16838(15) 0.52624(11) 0.18971(7) 0.0347(3) Uani 1 1 d . . . . .
O2 O 0.30089(17) 0.79165(11) 0.27217(10) 0.0447(3) Uani 1 1 d . . . . .
O1 O 0.65856(18) 0.66255(12) 0.11088(8) 0.0447(3) Uani 1 1 d . . . . .
N1 N 0.67846(14) 0.56899(10) 0.35049(8) 0.0198(2) Uani 1 1 d . . . . .
H1 H 0.631541 0.544309 0.412163 0.024 Uiso 1 1 calc R U . . .
C15 C 0.1777(2) 0.14647(13) 0.33310(11) 0.0287(3) Uani 1 1 d . . . . .
H15 H 0.075423 0.139199 0.370532 0.034 Uiso 1 1 calc R U . . .
C8 C 0.7628(2) 0.13282(14) 0.48833(10) 0.0290(3) Uani 1 1 d . . . . .
H8 H 0.747135 0.054365 0.520590 0.035 Uiso 1 1 calc R U . . .
C24 C 0.8707(2) 0.85919(14) 0.26130(12) 0.0342(4) Uani 1 1 d . . . . .
H24 H 0.952053 0.894540 0.216486 0.041 Uiso 1 1 calc R U . . .
C12 C 0.4757(2) 0.16780(14) 0.22398(11) 0.0292(3) Uani 1 1 d . . . . .
H12 H 0.577710 0.174534 0.186359 0.035 Uiso 1 1 calc R U . . .
C18 C 0.8956(2) 0.31477(15) 0.18527(11) 0.0311(3) Uani 1 1 d . . . . .
H18 H 0.939413 0.286759 0.240397 0.037 Uiso 1 1 calc R U . . .
C19 C 1.0025(2) 0.31312(19) 0.11077(14) 0.0449(5) Uani 1 1 d . . . . .
H19 H 1.118991 0.284345 0.115329 0.054 Uiso 1 1 calc R U . . .
C13 C 0.3722(2) 0.07599(15) 0.23032(12) 0.0358(4) Uani 1 1 d . . . . .
H13 H 0.403612 0.020393 0.196937 0.043 Uiso 1 1 calc R U . . .
C5 C 0.80860(17) 0.36395(12) 0.39334(9) 0.0207(3) Uani 1 1 d . . . . .
C10 C 0.69666(17) 0.29539(12) 0.36689(9) 0.0192(3) Uani 1 1 d . . . . .
C2 C 0.37154(19) 0.70190(13) 0.27722(11) 0.0277(3) Uani 1 1 d . . . . .
C28 C 0.71923(18) 0.69032(12) 0.33784(10) 0.0223(3) Uani 1 1 d . . . . .
C1 C 0.5873(2) 0.61812(13) 0.17507(10) 0.0278(3) Uani 1 1 d . . . . .
C6 C 0.89620(19) 0.31436(13) 0.46679(10) 0.0251(3) Uani 1 1 d . . . . .
H6 H 0.972616 0.359802 0.484790 0.030 Uiso 1 1 calc R U . . .
C4 C 0.83696(17) 0.48877(12) 0.34426(10) 0.0224(3) Uani 1 1 d . . . . .
H4A H 0.932390 0.517129 0.367651 0.027 Uiso 1 1 calc R U . . .
H4B H 0.870316 0.491093 0.282762 0.027 Uiso 1 1 calc R U . . .
C9 C 0.67432(19) 0.18042(12) 0.41517(9) 0.0238(3) Uani 1 1 d . . . . .
H9 H 0.597924 0.134250 0.397899 0.029 Uiso 1 1 calc R U . . .
C14 C 0.2239(2) 0.06511(14) 0.28483(12) 0.0315(3) Uani 1 1 d . . . . .
H14 H 0.153797 0.001940 0.289214 0.038 Uiso 1 1 calc R U . . .
C3 C 0.28751(19) 0.53561(13) 0.22266(9) 0.0232(3) Uani 1 1 d . . . . .
C26 C 0.6671(2) 0.87322(14) 0.37954(12) 0.0343(4) Uani 1 1 d . . . . .
H26 H 0.608713 0.918025 0.416431 0.041 Uiso 1 1 calc R U . . .
C17 C 0.72571(19) 0.35708(12) 0.17925(9) 0.0227(3) Uani 1 1 d . . . . .
C22 C 0.6642(2) 0.39700(16) 0.09768(11) 0.0370(4) Uani 1 1 d . . . . .
H22 H 0.547994 0.426347 0.092555 0.044 Uiso 1 1 calc R U . . .
C27 C 0.6332(2) 0.75606(13) 0.39181(10) 0.0275(3) Uani 1 1 d . . . . .
H27 H 0.551773 0.721085 0.436751 0.033 Uiso 1 1 calc R U . . .
C20 C 0.9400(3) 0.35290(19) 0.03087(13) 0.0488(5) Uani 1 1 d . . . . .
H20 H 1.013226 0.351983 -0.019820 0.059 Uiso 1 1 calc R U . . .
C7 C 0.8737(2) 0.19960(14) 0.51413(10) 0.0291(3) Uani 1 1 d . . . . .
H7 H 0.934216 0.167132 0.564073 0.035 Uiso 1 1 calc R U . . .
C21 C 0.7703(3) 0.39430(19) 0.02444(12) 0.0505(5) Uani 1 1 d . . . . .
H21 H 0.726523 0.421021 -0.030794 0.061 Uiso 1 1 calc R U . . .
C16 C 0.28032(19) 0.23885(13) 0.32701(10) 0.0251(3) Uani 1 1 d . . . . .
H16 H 0.247707 0.294575 0.360183 0.030 Uiso 1 1 calc R U . . .
C11 C 0.43088(18) 0.25005(12) 0.27244(9) 0.0206(3) Uani 1 1 d . . . . .
C23 C 0.8393(2) 0.74148(14) 0.27284(11) 0.0292(3) Uani 1 1 d . . . . .
H23 H 0.899574 0.696641 0.236465 0.035 Uiso 1 1 calc R U . . .
C25 C 0.7849(2) 0.92503(14) 0.31422(12) 0.0348(4) Uani 1 1 d . . . . .
H25 H 0.806762 1.005278 0.305780 0.042 Uiso 1 1 calc R U . . .

loop_
_atom_site_aniso_label
_atom_site_aniso_U_11
_atom_site_aniso_U_22
_atom_site_aniso_U_33
_atom_site_aniso_U_23
_atom_site_aniso_U_13
_atom_site_aniso_U_12
Br1 0.02223(7) 0.03139(8) 0.02208(8) -0.01100(6) 0.00364(5) -0.00646(6)
Mn1 0.01736(10) 0.01679(10) 0.02020(11) -0.00448(8) -0.00012(8) 0.00012(7)
P1 0.01747(16) 0.01719(16) 0.01793(16) -0.00487(12) -0.00025(12) -0.00043(12)
O3 0.0282(6) 0.0492(7) 0.0276(6) -0.0097(5) -0.0059(5) -0.0038(5)
O2 0.0395(7) 0.0267(6) 0.0701(9) -0.0168(6) -0.0126(6) 0.0097(5)
O1 0.0509(8) 0.0409(7) 0.0329(7) 0.0027(5) 0.0135(6) -0.0080(6)
N1 0.0181(5) 0.0176(5) 0.0242(6) -0.0068(4) 0.0009(4) -0.0018(4)
C15 0.0225(7) 0.0250(7) 0.0369(8) -0.0058(6) 0.0010(6) -0.0028(6)
C8 0.0311(8) 0.0245(7) 0.0261(8) 0.0018(6) -0.0008(6) 0.0011(6)
C24 0.0275(8) 0.0271(8) 0.0444(10) -0.0011(7) 0.0001(7) -0.0085(6)
C12 0.0261(7) 0.0288(8) 0.0357(8) -0.0152(7) 0.0029(6) -0.0039(6)
C18 0.0248(7) 0.0371(9) 0.0333(8) -0.0141(7) 0.0017(6) -0.0006(6)
C19 0.0278(9) 0.0578(12) 0.0534(12) -0.0274(10) 0.0139(8) -0.0048(8)
C13 0.0386(9) 0.0297(8) 0.0458(10) -0.0221(7) 0.0003(8) -0.0047(7)
C5 0.0182(6) 0.0212(7) 0.0232(7) -0.0082(5) 0.0004(5) 0.0018(5)
C10 0.0187(6) 0.0197(6) 0.0185(6) -0.0049(5) 0.0001(5) 0.0014(5)
C2 0.0237(7) 0.0259(7) 0.0347(8) -0.0091(6) -0.0043(6) -0.0008(6)
C28 0.0199(6) 0.0186(6) 0.0289(7) -0.0059(5) -0.0038(5) -0.0024(5)
C1 0.0265(7) 0.0237(7) 0.0315(8) -0.0053(6) -0.0005(6) 0.0013(6)
C6 0.0218(7) 0.0300(7) 0.0259(7) -0.0124(6) -0.0036(6) 0.0034(6)
C4 0.0170(6) 0.0202(6) 0.0307(7) -0.0081(6) -0.0018(5) 0.0001(5)
C9 0.0235(7) 0.0212(7) 0.0257(7) -0.0051(6) -0.0001(6) -0.0016(5)
C14 0.0296(8) 0.0226(7) 0.0446(9) -0.0100(7) -0.0056(7) -0.0061(6)
C3 0.0241(7) 0.0239(7) 0.0202(7) -0.0049(5) 0.0015(5) 0.0001(5)
C26 0.0332(8) 0.0246(8) 0.0487(10) -0.0163(7) -0.0037(7) 0.0005(6)
C17 0.0245(7) 0.0207(6) 0.0228(7) -0.0075(5) 0.0032(5) -0.0014(5)
C22 0.0404(9) 0.0424(10) 0.0243(8) -0.0061(7) -0.0008(7) 0.0093(8)
C27 0.0267(7) 0.0242(7) 0.0329(8) -0.0103(6) 0.0006(6) -0.0031(6)
C20 0.0543(12) 0.0531(12) 0.0374(10) -0.0170(9) 0.0246(9) -0.0092(9)
C7 0.0285(8) 0.0338(8) 0.0227(7) -0.0044(6) -0.0046(6) 0.0055(6)
C21 0.0673(14) 0.0555(12) 0.0221(8) -0.0061(8) 0.0074(9) 0.0073(10)
C16 0.0237(7) 0.0217(7) 0.0303(8) -0.0090(6) 0.0007(6) -0.0001(5)
C11 0.0200(6) 0.0191(6) 0.0233(7) -0.0053(5) -0.0043(5) -0.0012(5)
C23 0.0258(7) 0.0254(7) 0.0361(9) -0.0082(6) 0.0027(6) -0.0041(6)
C25 0.0307(8) 0.0201(7) 0.0541(11) -0.0077(7) -0.0072(7) -0.0041(6)

loop_
_atom_type_symbol
_atom_type_description
_atom_type_scat_dispersion_real
_atom_type_scat_dispersion_imag
_atom_type_scat_source
C C 0.0033 0.0016 'International Tables Vol C Tables 4.2.6.8 and 6.1.1.4'
H H 0.0000 0.0000 'International Tables Vol C Tables 4.2.6.8 and 6.1.1.4'
Br Br -0.2901 2.4595 'International Tables Vol C Tables 4.2.6.8 and 6.1.1.4'
Mn Mn 0.3368 0.7283 'International Tables Vol C Tables 4.2.6.8 and 6.1.1.4'
N N 0.0061 0.0033 'International Tables Vol C Tables 4.2.6.8 and 6.1.1.4'
O O 0.0106 0.0060 'International Tables Vol C Tables 4.2.6.8 and 6.1.1.4'
P P 0.1023 0.0942 'International Tables Vol C Tables 4.2.6.8 and 6.1.1.4'

loop_
_geom_angle_atom_site_label_1
_geom_angle_atom_site_label_2
_geom_angle_atom_site_label_3
_geom_angle
_geom_angle_site_symmetry_1
_geom_angle_site_symmetry_3
_geom_angle_publ_flag
P1 Mn1 Br1 91.466(11) . . ?
N1 Mn1 Br1 84.66(3) . . ?
N1 Mn1 P1 89.66(3) . . ?
C2 Mn1 Br1 87.00(5) . . ?
C2 Mn1 P1 176.18(5) . . ?
C2 Mn1 N1 93.68(6) . . ?
C1 Mn1 Br1 175.06(5) . . ?
C1 Mn1 P1 92.57(5) . . ?
C1 Mn1 N1 92.52(6) . . ?
C1 Mn1 C2 89.15(7) . . ?
C3 Mn1 Br1 90.31(5) . . ?
C3 Mn1 P1 89.28(5) . . ?
C3 Mn1 N1 174.83(6) . . ?
C3 Mn1 C2 87.23(7) . . ?
C3 Mn1 C1 92.58(7) . . ?
C10 P1 Mn1 111.08(5) . . ?
C10 P1 C17 105.43(7) . . ?
C10 P1 C11 102.95(6) . . ?
C17 P1 Mn1 113.30(5) . . ?
C17 P1 C11 101.68(7) . . ?
C11 P1 Mn1 120.81(5) . . ?
Mn1 N1 H1 104.9 . . ?
C28 N1 Mn1 111.78(9) . . ?
C28 N1 H1 104.9 . . ?
C28 N1 C4 111.97(11) . . ?
C4 N1 Mn1 116.99(8) . . ?
C4 N1 H1 104.9 . . ?
C14 C15 H15 119.9 . . ?
C14 C15 C16 120.24(15) . . ?
C16 C15 H15 119.9 . . ?
C9 C8 H8 120.0 . . ?
C7 C8 H8 120.0 . . ?
C7 C8 C9 120.05(14) . . ?
C23 C24 H24 119.6 . . ?
C25 C24 H24 119.6 . . ?
C25 C24 C23 120.81(15) . . ?
C13 C12 H12 119.8 . . ?
C13 C12 C11 120.39(15) . . ?
C11 C12 H12 119.8 . . ?
C19 C18 H18 119.9 . . ?
C17 C18 H18 119.9 . . ?
C17 C18 C19 120.28(17) . . ?
C18 C19 H19 119.9 . . ?
C20 C19 C18 120.27(18) . . ?
C20 C19 H19 119.9 . . ?
C12 C13 H13 119.8 . . ?
C14 C13 C12 120.37(15) . . ?
C14 C13 H13 119.8 . . ?
C10 C5 C4 121.89(13) . . ?
C6 C5 C10 118.92(13) . . ?
C6 C5 C4 119.20(13) . . ?
C5 C10 P1 118.52(10) . . ?
C9 C10 P1 121.94(11) . . ?
C9 C10 C5 119.47(13) . . ?
O2 C2 Mn1 173.22(15) . . ?
C27 C28 N1 118.65(13) . . ?
C23 C28 N1 121.39(13) . . ?
C23 C28 C27 119.95(13) . . ?
O1 C1 Mn1 177.27(15) . . ?
C5 C6 H6 119.4 . . ?
C7 C6 C5 121.13(14) . . ?
C7 C6 H6 119.4 . . ?
N1 C4 C5 111.71(11) . . ?
N1 C4 H4A 109.3 . . ?
N1 C4 H4B 109.3 . . ?
C5 C4 H4A 109.3 . . ?
C5 C4 H4B 109.3 . . ?
H4A C4 H4B 107.9 . . ?
C8 C9 C10 120.63(14) . . ?
C8 C9 H9 119.7 . . ?
C10 C9 H9 119.7 . . ?
C15 C14 H14 120.1 . . ?
C13 C14 C15 119.80(14) . . ?
C13 C14 H14 120.1 . . ?
O3 C3 Mn1 177.76(14) . . ?
C27 C26 H26 119.7 . . ?
C25 C26 H26 119.7 . . ?
C25 C26 C27 120.64(16) . . ?
C18 C17 P1 123.33(12) . . ?
C18 C17 C22 118.76(14) . . ?
C22 C17 P1 117.91(12) . . ?
C17 C22 H22 119.7 . . ?
C21 C22 C17 120.61(17) . . ?
C21 C22 H22 119.7 . . ?
C28 C27 H27 120.2 . . ?
C26 C27 C28 119.65(15) . . ?
C26 C27 H27 120.2 . . ?
C19 C20 H20 120.1 . . ?
C19 C20 C21 119.74(17) . . ?
C21 C20 H20 120.1 . . ?
C8 C7 C6 119.80(14) . . ?
C8 C7 H7 120.1 . . ?
C6 C7 H7 120.1 . . ?
C22 C21 C20 120.33(19) . . ?
C22 C21 H21 119.8 . . ?
C20 C21 H21 119.8 . . ?
C15 C16 H16 119.9 . . ?
C15 C16 C11 120.29(14) . . ?
C11 C16 H16 119.9 . . ?
C12 C11 P1 120.90(11) . . ?
C12 C11 C16 118.90(13) . . ?
C16 C11 P1 119.93(11) . . ?
C24 C23 H23 120.3 . . ?
C28 C23 C24 119.50(15) . . ?
C28 C23 H23 120.3 . . ?
C24 C25 C26 119.44(15) . . ?
C24 C25 H25 120.3 . . ?
C26 C25 H25 120.3 . . ?

loop_
_geom_bond_atom_site_label_1
_geom_bond_atom_site_label_2
_geom_bond_distance
_geom_bond_site_symmetry_2
_geom_bond_publ_flag
Br1 Mn1 2.5201(3) . ?
Mn1 P1 2.3525(4) . ?
Mn1 N1 2.1696(12) . ?
Mn1 C2 1.8371(16) . ?
Mn1 C1 1.7972(16) . ?
Mn1 C3 1.7946(15) . ?
P1 C10 1.8233(14) . ?
P1 C17 1.8261(15) . ?
P1 C11 1.8346(14) . ?
O3 C3 1.1466(18) . ?
O2 C2 1.1376(19) . ?
O1 C1 1.145(2) . ?
N1 H1 1.0000 . ?
N1 C28 1.4534(17) . ?
N1 C4 1.5050(17) . ?
C15 H15 0.9500 . ?
C15 C14 1.384(2) . ?
C15 C16 1.391(2) . ?
C8 H8 0.9500 . ?
C8 C9 1.391(2) . ?
C8 C7 1.383(2) . ?
C24 H24 0.9500 . ?
C24 C23 1.394(2) . ?
C24 C25 1.381(3) . ?
C12 H12 0.9500 . ?
C12 C13 1.389(2) . ?
C12 C11 1.393(2) . ?
C18 H18 0.9500 . ?
C18 C19 1.394(2) . ?
C18 C17 1.385(2) . ?
C19 H19 0.9500 . ?
C19 C20 1.372(3) . ?
C13 H13 0.9500 . ?
C13 C14 1.379(2) . ?
C5 C10 1.4089(19) . ?
C5 C6 1.394(2) . ?
C5 C4 1.5063(19) . ?
C10 C9 1.3961(19) . ?
C28 C27 1.393(2) . ?
C28 C23 1.387(2) . ?
C6 H6 0.9500 . ?
C6 C7 1.390(2) . ?
C4 H4A 0.9900 . ?
C4 H4B 0.9900 . ?
C9 H9 0.9500 . ?
C14 H14 0.9500 . ?
C26 H26 0.9500 . ?
C26 C27 1.391(2) . ?
C26 C25 1.382(3) . ?
C17 C22 1.393(2) . ?
C22 H22 0.9500 . ?
C22 C21 1.377(2) . ?
C27 H27 0.9500 . ?
C20 H20 0.9500 . ?
C20 C21 1.382(3) . ?
C7 H7 0.9500 . ?
C21 H21 0.9500 . ?
C16 H16 0.9500 . ?
C16 C11 1.394(2) . ?
C23 H23 0.9500 . ?
C25 H25 0.9500 . ?

loop_
_geom_torsion_atom_site_label_1
_geom_torsion_atom_site_label_2
_geom_torsion_atom_site_label_3
_geom_torsion_atom_site_label_4
_geom_torsion
_geom_torsion_site_symmetry_1
_geom_torsion_site_symmetry_2
_geom_torsion_site_symmetry_3
_geom_torsion_site_symmetry_4
_geom_torsion_publ_flag
Mn1 P1 C10 C5 -42.01(12) . . . . ?
Mn1 P1 C10 C9 134.77(11) . . . . ?
Mn1 P1 C17 C18 118.19(12) . . . . ?
Mn1 P1 C17 C22 -62.04(13) . . . . ?
Mn1 P1 C11 C12 142.30(11) . . . . ?
Mn1 P1 C11 C16 -43.72(13) . . . . ?
Mn1 N1 C28 C27 89.16(14) . . . . ?
Mn1 N1 C28 C23 -89.91(14) . . . . ?
Mn1 N1 C4 C5 -73.96(13) . . . . ?
P1 C10 C9 C8 -177.48(12) . . . . ?
P1 C17 C22 C21 -179.70(16) . . . . ?
N1 C28 C27 C26 -178.45(14) . . . . ?
N1 C28 C23 C24 178.05(14) . . . . ?
C15 C16 C11 P1 -173.69(12) . . . . ?
C15 C16 C11 C12 0.4(2) . . . . ?
C12 C13 C14 C15 0.3(3) . . . . ?
C18 C19 C20 C21 -0.3(3) . . . . ?
C18 C17 C22 C21 0.1(3) . . . . ?
C19 C18 C17 P1 -179.85(13) . . . . ?
C19 C18 C17 C22 0.4(2) . . . . ?
C19 C20 C21 C22 0.7(3) . . . . ?
C13 C12 C11 P1 173.79(13) . . . . ?
C13 C12 C11 C16 -0.2(2) . . . . ?
C5 C10 C9 C8 -0.7(2) . . . . ?
C5 C6 C7 C8 0.1(2) . . . . ?
C10 P1 C17 C18 -3.49(15) . . . . ?
C10 P1 C17 C22 176.27(13) . . . . ?
C10 P1 C11 C12 -93.16(13) . . . . ?
C10 P1 C11 C16 80.81(12) . . . . ?
C10 C5 C6 C7 -0.5(2) . . . . ?
C10 C5 C4 N1 67.62(17) . . . . ?
C28 N1 C4 C5 155.17(12) . . . . ?
C6 C5 C10 P1 177.69(10) . . . . ?
C6 C5 C10 C9 0.8(2) . . . . ?
C6 C5 C4 N1 -112.76(14) . . . . ?
C4 N1 C28 C27 -137.36(14) . . . . ?
C4 N1 C28 C23 43.57(18) . . . . ?
C4 C5 C10 P1 -2.69(18) . . . . ?
C4 C5 C10 C9 -179.56(13) . . . . ?
C4 C5 C6 C7 179.86(13) . . . . ?
C9 C8 C7 C6 0.0(2) . . . . ?
C14 C15 C16 C11 -0.2(2) . . . . ?
C17 P1 C10 C5 81.10(12) . . . . ?
C17 P1 C10 C9 -102.11(12) . . . . ?
C17 P1 C11 C12 15.89(14) . . . . ?
C17 P1 C11 C16 -170.13(12) . . . . ?
C17 C18 C19 C20 -0.3(3) . . . . ?
C17 C22 C21 C20 -0.6(3) . . . . ?
C27 C28 C23 C24 -1.0(2) . . . . ?
C27 C26 C25 C24 -0.6(3) . . . . ?
C7 C8 C9 C10 0.3(2) . . . . ?
C16 C15 C14 C13 -0.2(3) . . . . ?
C11 P1 C10 C5 -172.70(11) . . . . ?
C11 P1 C10 C9 4.09(13) . . . . ?
C11 P1 C17 C18 -110.62(13) . . . . ?
C11 P1 C17 C22 69.14(14) . . . . ?
C11 C12 C13 C14 -0.1(3) . . . . ?
C23 C24 C25 C26 0.2(3) . . . . ?
C23 C28 C27 C26 0.6(2) . . . . ?
C25 C24 C23 C28 0.6(3) . . . . ?
C25 C26 C27 C28 0.2(3) . . . . ?

loop_
_platon_squeeze_void_nr
_platon_squeeze_void_average_x
_platon_squeeze_void_average_y
_platon_squeeze_void_average_z
_platon_squeeze_void_volume
_platon_squeeze_void_count_electrons
_platon_squeeze_void_content
1 -0.030 0.000 0.000 234 45 '1 n-hexane'
